data_2224221
loop_
_publ_author_name
'Kong, Ling-Qian'
'Ju, Xiu-Ping'
'Li, Da-Cheng'

_publ_section_title Bis(dicyanamido-\k<i>N</i>^1^)bis[2-(2-hydroxyethyl)pyridine-\k^2^<i>N</i>,<i>O</i>]nickel(II)
_journal_coeditor_code HB5097
_journal_issue 12
_journal_name_full 'Acta Crystallographica Section E'
_journal_page_first m1518
_journal_paper_doi 10.1107/S1600536809043359
_journal_volume 65
_journal_year 2009
_chemical_formula_iupac '[Ni (C2 N3)2 (C7 H9 N O)2]'
_chemical_formula_moiety 'C18 H18 N8 Ni O2'
_chemical_formula_sum 'C18 H18 N8 Ni O2'
_chemical_formula_weight 437.11
_chemical_name_systematic
;
Bis(dicyanamido-\k<i>N</i>^1^)bis[2-(2-hydroxyethyl)pyridine-
\k^2^<i>N</i>,<i>O</i>]nickel(II)
;
_space_group_IT_number 2
_symmetry_cell_setting triclinic
_symmetry_space_group_name_Hall '-P 1'
_symmetry_space_group_name_H-M 'P -1'
_atom_sites_solution_hydrogens geom
_atom_sites_solution_primary direct
_atom_sites_solution_secondary difmap
_audit_creation_method SHELXL-97
_cell_angle_alpha 100.8410(10)
_cell_angle_beta 110.588(2)
_cell_angle_gamma 115.359(2)
_cell_formula_units_Z 1
_cell_length_a 8.14980(10)
_cell_length_b 8.76020(11)
_cell_length_c 8.9201(12)
_cell_measurement_reflns_used 1464
_cell_measurement_temperature 298(2)
_cell_measurement_theta_max 26.32
_cell_measurement_theta_min 2.66
_cell_volume 493.66(7)
_computing_cell_refinement 'SAINT (Bruker, 2003)'
_computing_data_collection 'SMART (Bruker, 2003)'
_computing_data_reduction 'SAINT (Bruker, 2003)'
_computing_molecular_graphics 'SHELXTL (Sheldrick, 2008)'
_computing_publication_material 'SHELXTL (Sheldrick, 2008)'
_computing_structure_refinement 'SHELXL97 (Sheldrick, 2008)'
_computing_structure_solution 'SHELXS97 (Sheldrick, 2008)'
_diffrn_ambient_temperature 298(2)
_diffrn_measured_fraction_theta_full 0.979
_diffrn_measured_fraction_theta_max 0.979
_diffrn_measurement_device_type 'Bruker SMART CCD'
_diffrn_measurement_method \w
_diffrn_radiation_monochromator graphite
_diffrn_radiation_source 'fine-focus sealed tube'
_diffrn_radiation_type MoK\a
_diffrn_radiation_wavelength 0.71073
_diffrn_reflns_av_R_equivalents 0.0155
_diffrn_reflns_av_sigmaI/netI 0.0336
_diffrn_reflns_limit_h_max 9
_diffrn_reflns_limit_h_min -9
_diffrn_reflns_limit_k_max 10
_diffrn_reflns_limit_k_min -7
_diffrn_reflns_limit_l_max 8
_diffrn_reflns_limit_l_min -10
_diffrn_reflns_number 2566
_diffrn_reflns_theta_full 25.01
_diffrn_reflns_theta_max 25.01
_diffrn_reflns_theta_min 2.66
_exptl_absorpt_coefficient_mu 1.015
_exptl_absorpt_correction_T_max 0.863
_exptl_absorpt_correction_T_min 0.764
_exptl_absorpt_correction_type multi-scan
_exptl_absorpt_process_details '(SADABS; Bruker, 2003)'
_exptl_crystal_colour green
_exptl_crystal_density_diffrn 1.47
_exptl_crystal_density_method 'not measured'
_exptl_crystal_description block
_exptl_crystal_F_000 226
_exptl_crystal_size_max 0.28
_exptl_crystal_size_mid 0.20
_exptl_crystal_size_min 0.15
_refine_diff_density_max 0.525
_refine_diff_density_min -0.221
_refine_ls_extinction_method none
_refine_ls_goodness_of_fit_ref 1.000
_refine_ls_hydrogen_treatment constr
_refine_ls_matrix_type full
_refine_ls_number_parameters 133
_refine_ls_number_reflns 1718
_refine_ls_number_restraints 0
_refine_ls_restrained_S_all 1.000
_refine_ls_R_factor_all 0.0385
_refine_ls_R_factor_gt 0.0339
_refine_ls_shift/su_max 0.000
_refine_ls_shift/su_mean 0.000
_refine_ls_structure_factor_coef Fsqd
_refine_ls_weighting_details 'calc w=1/[\s^2^(Fo^2^)+(0.0648P)^2^+0.0746P] where P=(Fo^2^+2Fc^2^)/3'
_refine_ls_weighting_scheme calc
_refine_ls_wR_factor_gt 0.0894
_refine_ls_wR_factor_ref 0.0952
_reflns_number_gt 1579
_reflns_number_total 1718
_reflns_threshold_expression I>2\s(I)
_cod_data_source_file hb5097.cif
_cod_data_source_block I
_cod_depositor_comments
;
The following automatic conversions were performed:
'_symmetry_cell_setting' value 'Triclinic' changed to 'triclinic'
according to '/home/saulius/struct/CIF-dictionaries/cif_core.dic'
dictionary named 'cif_core.dic' version 2.4.1 from 2010-06-29.

Automatic conversion script
Id: cif_fix_enum 1527 2010-12-29 10:47:43Z saulius 

The following automatic conversions were performed:

'_symmetry_cell_setting' value 'Triclinic' changed to 'triclinic'
according to /home/saulius/struct/CIF-dictionaries/cif_core.dic
dictionary named 'cif_core.dic' version 2.4.1 from 2010-06-29.

Automatic conversion script
Id: cif_fix_values 1715 2011-07-08 13:25:40Z adriana 
;
_cod_database_code 2224221
_cod_database_fobs_code 2224221

loop_
_symmetry_equiv_pos_as_xyz
'x, y, z'
'-x, -y, -z'

loop_
_atom_site_type_symbol
_atom_site_label
_atom_site_fract_x
_atom_site_fract_y
_atom_site_fract_z
_atom_site_U_iso_or_equiv
_atom_site_adp_type
_atom_site_calc_flag
_atom_site_refinement_flags
_atom_site_occupancy
_atom_site_disorder_assembly
_atom_site_disorder_group
Ni Ni1 0.5000 0.0000 0.5000 0.03081(18) Uani d S 1 . .
N N1 0.7472(3) 0.2759(3) 0.6426(3) 0.0341(5) Uani d . 1 . .
N N2 0.4639(3) 0.0453(3) 0.2748(3) 0.0415(5) Uani d . 1 . .
N N3 0.3758(4) 0.1688(4) 0.0579(4) 0.0700(9) Uani d . 1 . .
N N4 0.0438(5) 0.0438(4) -0.1949(4) 0.0731(9) Uani d . 1 . .
O O1 0.2970(3) 0.0824(2) 0.5031(2) 0.0411(4) Uani d . 1 . .
H H1 0.1971 0.0414 0.4067 0.062 Uiso d R 1 . .
C C1 0.3611(5) 0.2644(4) 0.6012(4) 0.0548(8) Uani d . 1 . .
H H1A 0.2523 0.2612 0.6245 0.066 Uiso calc R 1 . .
H H1B 0.3849 0.3390 0.5343 0.066 Uiso calc R 1 . .
C C2 0.5577(5) 0.3491(4) 0.7713(4) 0.0537(8) Uani d . 1 . .
H H2A 0.5771 0.4562 0.8495 0.064 Uiso calc R 1 . .
H H2B 0.5422 0.2608 0.8249 0.064 Uiso calc R 1 . .
C C3 0.7468(4) 0.4061(4) 0.7512(3) 0.0418(6) Uani d . 1 . .
C C4 0.9168(5) 0.5852(4) 0.8400(4) 0.0614(9) Uani d . 1 . .
H H4 0.9143 0.6738 0.9136 0.074 Uiso calc R 1 . .
C C5 1.0883(5) 0.6328(4) 0.8202(5) 0.0653(9) Uani d . 1 . .
H H5 1.2039 0.7528 0.8817 0.078 Uiso calc R 1 . .
C C6 1.0887(5) 0.5030(4) 0.7096(4) 0.0559(8) Uani d . 1 . .
H H6 1.2034 0.5326 0.6932 0.067 Uiso calc R 1 . .
C C7 0.9155(4) 0.3274(4) 0.6227(4) 0.0428(6) Uani d . 1 . .
H H7 0.9151 0.2392 0.5456 0.051 Uiso calc R 1 . .
C C8 0.4109(4) 0.0950(4) 0.1684(3) 0.0375(6) Uani d . 1 . .
C C9 0.1941(5) 0.0937(4) -0.0759(4) 0.0489(7) Uani d . 1 . .

loop_
_atom_site_aniso_label
_atom_site_aniso_U_11
_atom_site_aniso_U_22
_atom_site_aniso_U_33
_atom_site_aniso_U_12
_atom_site_aniso_U_13
_atom_site_aniso_U_23
Ni1 0.0250(3) 0.0319(3) 0.0300(3) 0.0149(2) 0.00897(19) 0.01179(19)
N1 0.0305(11) 0.0347(11) 0.0322(10) 0.0171(9) 0.0116(9) 0.0121(9)
N2 0.0354(12) 0.0455(13) 0.0324(11) 0.0182(11) 0.0097(10) 0.0168(10)
N3 0.0383(14) 0.0750(19) 0.0627(17) 0.0120(13) 0.0049(13) 0.0479(16)
N4 0.0540(17) 0.096(2) 0.0586(17) 0.0432(17) 0.0088(15) 0.0389(17)
O1 0.0317(9) 0.0441(10) 0.0426(10) 0.0243(8) 0.0104(8) 0.0135(8)
C1 0.0432(16) 0.0479(17) 0.079(2) 0.0307(14) 0.0288(16) 0.0222(16)
C2 0.0537(18) 0.0443(16) 0.0553(18) 0.0233(15) 0.0298(15) 0.0066(14)
C3 0.0383(14) 0.0379(14) 0.0383(14) 0.0186(12) 0.0138(12) 0.0090(12)
C4 0.055(2) 0.0382(16) 0.065(2) 0.0180(15) 0.0240(17) 0.0000(15)
C5 0.0440(18) 0.0349(16) 0.084(2) 0.0086(14) 0.0234(17) 0.0074(16)
C6 0.0350(15) 0.0443(16) 0.072(2) 0.0136(13) 0.0231(15) 0.0168(15)
C7 0.0343(14) 0.0380(14) 0.0502(16) 0.0177(12) 0.0188(13) 0.0140(13)
C8 0.0251(12) 0.0406(14) 0.0343(13) 0.0117(11) 0.0108(11) 0.0133(12)
C9 0.0486(17) 0.0551(17) 0.0520(17) 0.0306(15) 0.0239(15) 0.0326(15)

loop_
_atom_type_symbol
_atom_type_description
_atom_type_scat_dispersion_real
_atom_type_scat_dispersion_imag
_atom_type_scat_source
C C 0.0033 0.0016 'International Tables Vol C Tables 4.2.6.8 and 6.1.1.4'
H H 0.0000 0.0000 'International Tables Vol C Tables 4.2.6.8 and 6.1.1.4'
N N 0.0061 0.0033 'International Tables Vol C Tables 4.2.6.8 and 6.1.1.4'
O O 0.0106 0.0060 'International Tables Vol C Tables 4.2.6.8 and 6.1.1.4'
Ni Ni 0.3393 1.1124 'International Tables Vol C Tables 4.2.6.8 and 6.1.1.4'

loop_
_geom_angle_atom_site_label_1
_geom_angle_atom_site_label_2
_geom_angle_atom_site_label_3
_geom_angle_site_symmetry_1
_geom_angle_site_symmetry_3
_geom_angle
_geom_angle_publ_flag
N2 Ni1 N2 2_656 . 180.0 n
N2 Ni1 O1 2_656 . 92.61(8) n
N2 Ni1 O1 . . 87.39(8) n
N2 Ni1 O1 2_656 2_656 87.39(8) n
N2 Ni1 O1 . 2_656 92.61(8) n
O1 Ni1 O1 . 2_656 180.0 n
N2 Ni1 N1 2_656 . 91.92(8) ?
N2 Ni1 N1 . . 88.08(8) ?
O1 Ni1 N1 . . 89.07(7) ?
O1 Ni1 N1 2_656 . 90.93(7) ?
N2 Ni1 N1 2_656 2_656 88.08(8) ?
N2 Ni1 N1 . 2_656 91.92(8) ?
O1 Ni1 N1 . 2_656 90.93(7) ?
O1 Ni1 N1 2_656 2_656 89.07(7) ?
N1 Ni1 N1 . 2_656 180.0 n
C7 N1 C3 . . 117.8(2) ?
C7 N1 Ni1 . . 117.74(17) ?
C3 N1 Ni1 . . 124.45(18) ?
C8 N2 Ni1 . . 156.7(2) ?
C8 N3 C9 . . 122.3(3) ?
C1 O1 Ni1 . . 124.15(16) ?
C1 O1 H1 . . 109.5 ?
Ni1 O1 H1 . . 113.9 ?
O1 C1 C2 . . 110.2(2) ?
O1 C1 H1A . . 109.6 ?
C2 C1 H1A . . 109.6 ?
O1 C1 H1B . . 109.6 ?
C2 C1 H1B . . 109.6 ?
H1A C1 H1B . . 108.1 ?
C3 C2 C1 . . 113.5(3) ?
C3 C2 H2A . . 108.9 ?
C1 C2 H2A . . 108.9 ?
C3 C2 H2B . . 108.9 ?
C1 C2 H2B . . 108.9 ?
H2A C2 H2B . . 107.7 ?
N1 C3 C4 . . 120.6(3) ?
N1 C3 C2 . . 117.7(2) ?
C4 C3 C2 . . 121.7(3) ?
C5 C4 C3 . . 120.3(3) ?
C5 C4 H4 . . 119.8 ?
C3 C4 H4 . . 119.8 ?
C6 C5 C4 . . 119.4(3) ?
C6 C5 H5 . . 120.3 ?
C4 C5 H5 . . 120.3 ?
C5 C6 C7 . . 118.3(3) ?
C5 C6 H6 . . 120.8 ?
C7 C6 H6 . . 120.8 ?
N1 C7 C6 . . 123.6(3) ?
N1 C7 H7 . . 118.2 ?
C6 C7 H7 . . 118.2 ?
N2 C8 N3 . . 172.5(3) ?
N4 C9 N3 . . 173.2(3) ?

loop_
_geom_bond_atom_site_label_1
_geom_bond_atom_site_label_2
_geom_bond_site_symmetry_2
_geom_bond_distance
_geom_bond_publ_flag
Ni1 N2 2_656 2.065(2) n
Ni1 N2 . 2.065(2) y
Ni1 O1 . 2.0748(16) y
Ni1 O1 2_656 2.0748(16) n
Ni1 N1 . 2.095(2) y
Ni1 N1 2_656 2.095(2) n
N1 C7 . 1.337(3) ?
N1 C3 . 1.353(3) ?
N2 C8 . 1.142(3) ?
N3 C8 . 1.293(3) ?
N3 C9 . 1.296(4) ?
N4 C9 . 1.127(4) ?
O1 C1 . 1.422(3) ?
O1 H1 . 0.8200 ?
C1 C2 . 1.506(4) ?
C1 H1A . 0.9700 ?
C1 H1B . 0.9700 ?
C2 C3 . 1.491(4) ?
C2 H2A . 0.9700 ?
C2 H2B . 0.9700 ?
C3 C4 . 1.381(4) ?
C4 C5 . 1.365(5) ?
C4 H4 . 0.9300 ?
C5 C6 . 1.360(5) ?
C5 H5 . 0.9300 ?
C6 C7 . 1.372(4) ?
C6 H6 . 0.9300 ?
C7 H7 . 0.9300 ?

loop_
_geom_hbond_atom_site_label_D
_geom_hbond_atom_site_label_H
_geom_hbond_atom_site_label_A
_geom_hbond_site_symmetry_A
_geom_hbond_distance_DH
_geom_hbond_distance_HA
_geom_hbond_distance_DA
_geom_hbond_angle_DHA
O1 H1 N4 2 0.82 1.89 2.711(3) 175

loop_
_geom_torsion_atom_site_label_1
_geom_torsion_atom_site_label_2
_geom_torsion_atom_site_label_3
_geom_torsion_atom_site_label_4
_geom_torsion_site_symmetry_1
_geom_torsion_site_symmetry_2
_geom_torsion_site_symmetry_3
_geom_torsion_site_symmetry_4
_geom_torsion
_geom_torsion_publ_flag
N2 Ni1 N1 C7 2_656 . . . 115.4(2) ?
N2 Ni1 N1 C7 . . . . -64.6(2) ?
O1 Ni1 N1 C7 . . . . -152.00(19) ?
O1 Ni1 N1 C7 2_656 . . . 28.00(19) ?
N2 Ni1 N1 C3 2_656 . . . -65.8(2) ?
N2 Ni1 N1 C3 . . . . 114.2(2) ?
O1 Ni1 N1 C3 . . . . 26.8(2) ?
O1 Ni1 N1 C3 2_656 . . . -153.2(2) ?
O1 Ni1 N2 C8 . . . . 9.2(5) ?
O1 Ni1 N2 C8 2_656 . . . -170.8(5) ?
N1 Ni1 N2 C8 . . . . -80.0(5) ?
N1 Ni1 N2 C8 2_656 . . . 100.0(5) ?
N2 Ni1 O1 C1 2_656 . . . 84.2(2) ?
N2 Ni1 O1 C1 . . . . -95.8(2) ?
N1 Ni1 O1 C1 . . . . -7.7(2) ?
N1 Ni1 O1 C1 2_656 . . . 172.3(2) ?
Ni1 O1 C1 C2 . . . . -34.9(3) ?
O1 C1 C2 C3 . . . . 74.7(3) ?
C7 N1 C3 C4 . . . . -1.0(4) ?
Ni1 N1 C3 C4 . . . . -179.8(2) ?
C7 N1 C3 C2 . . . . 179.1(3) ?
Ni1 N1 C3 C2 . . . . 0.3(3) ?
C1 C2 C3 N1 . . . . -56.9(4) ?
C1 C2 C3 C4 . . . . 123.2(3) ?
N1 C3 C4 C5 . . . . -0.5(5) ?
C2 C3 C4 C5 . . . . 179.4(3) ?
C3 C4 C5 C6 . . . . 1.3(6) ?
C4 C5 C6 C7 . . . . -0.6(5) ?
C3 N1 C7 C6 . . . . 1.8(4) ?
Ni1 N1 C7 C6 . . . . -179.3(2) ?
C5 C6 C7 N1 . . . . -1.0(5) ?
Ni1 N2 C8 N3 . . . . 104(2) ?
C9 N3 C8 N2 . . . . 177(2) ?
C8 N3 C9 N4 . . . . 172(3) ?
